data_7040421
loop_
_publ_author_name
'Borup, Mette Andersen'
'Blichfeld, Anders Bank'
'Madsen, Solveig R\/ogild'
'Iversen, Bo Brummerstedt'

_publ_section_title
;
 High-pressure single crystal X-ray diffraction study of thermoelectric
 ZnSb and \b-Zn4Sb3.
;
_journal_issue 38
_journal_name_full 'Dalton transactions (Cambridge, England : 2003)'
_journal_page_first 15097
_journal_page_last 15103
_journal_paper_doi 10.1039/c6dt02323a
_journal_volume 45
_journal_year 2016
_chemical_formula_moiety 'Sb30 Zn38.45'
_chemical_formula_sum 'Sb30 Zn38.45'
_chemical_formula_weight 6165.85
_chemical_name_systematic 'Zinc antimonide'
_space_group_crystal_system trigonal
_space_group_IT_number 167
_space_group_name_Hall '-R 3 2"c'
_space_group_name_H-M_alt 'R -3 c'
_symmetry_space_group_name_Hall '-R 3 2"c'
_symmetry_space_group_name_H-M 'R -3 c :H'
_atom_sites_solution_primary direct
_audit_creation_date 2016-05-16
_audit_creation_method
;
Olex2 1.2
(compiled 2016.02.19 svn.r3266 for OlexSys, GUI svn.r5155)
;
_audit_update_record
;
2016-07-11 deposited with the CCDC.
2016-08-22 downloaded from the CCDC.
;
_cell_angle_alpha 90
_cell_angle_beta 90
_cell_angle_gamma 120
_cell_formula_units_Z 1
_cell_length_a 11.583(3)
_cell_length_b 11.583(3)
_cell_length_c 11.948(6)
_cell_measurement_pressure 10190000(160000)
_cell_measurement_reflns_used 683
_cell_measurement_temperature 296(2)
_cell_measurement_theta_max 18.14
_cell_measurement_theta_min 4.45
_cell_volume 1388.3(9)
_computing_cell_refinement 'SAINT v8.34A (Bruker, 2013)'
_computing_data_reduction 'SAINT v8.34A (Bruker, 2013)'
_computing_molecular_graphics 'Olex2 (Dolomanov et al., 2009)'
_computing_publication_material 'Olex2 (Dolomanov et al., 2009)'
_computing_structure_refinement 'ShelXL (Sheldrick, 2015)'
_computing_structure_solution 'ShelXT (Sheldrick, 2015)'
_diffrn_ambient_temperature 296.15
_diffrn_measured_fraction_theta_full 0.910
_diffrn_measured_fraction_theta_max 0.910
_diffrn_measurement_device_type 'Bruker APEX-II CCD'
_diffrn_measurement_method '\f and \w scans'
_diffrn_radiation_type AgK\a
_diffrn_radiation_wavelength 0.56086
_diffrn_reflns_av_R_equivalents 0.0922
_diffrn_reflns_av_unetI/netI 0.0366
_diffrn_reflns_Laue_measured_fraction_full 0.910
_diffrn_reflns_Laue_measured_fraction_max 0.910
_diffrn_reflns_limit_h_max 11
_diffrn_reflns_limit_h_min -11
_diffrn_reflns_limit_k_max 10
_diffrn_reflns_limit_k_min -10
_diffrn_reflns_limit_l_max 10
_diffrn_reflns_limit_l_min -10
_diffrn_reflns_number 2351
_diffrn_reflns_point_group_measured_fraction_full 0.910
_diffrn_reflns_point_group_measured_fraction_max 0.910
_diffrn_reflns_theta_full 16.361
_diffrn_reflns_theta_max 16.361
_diffrn_reflns_theta_min 2.775
_exptl_absorpt_coefficient_mu 16.064
_exptl_absorpt_correction_T_max 0.7440
_exptl_absorpt_correction_T_min 0.6178
_exptl_absorpt_correction_type multi-scan
_exptl_absorpt_process_details
;
SADABS-2012/1 (Bruker,2012) was used for absorption correction.
wR2(int) was 0.1269 before and 0.0552 after correction.
The Ratio of minimum to maximum transmission is 0.8149.
The \l/2 correction factor is 0.0015.
;
_exptl_crystal_colour 'metallic grayish gray'
_exptl_crystal_colour_lustre metallic
_exptl_crystal_colour_modifier grayish
_exptl_crystal_colour_primary gray
_exptl_crystal_density_diffrn 7.374
_exptl_crystal_description irregular
_exptl_crystal_F_000 2683
_exptl_crystal_size_max 0.07
_exptl_crystal_size_mid 0.05
_exptl_crystal_size_min 0.01
_refine_diff_density_max 5.551
_refine_diff_density_min -4.618
_refine_diff_density_rms 1.543
_refine_ls_extinction_method none
_refine_ls_goodness_of_fit_ref 1.296
_refine_ls_hydrogen_treatment undef
_refine_ls_matrix_type full
_refine_ls_number_parameters 32
_refine_ls_number_reflns 152
_refine_ls_number_restraints 1
_refine_ls_restrained_S_all 1.290
_refine_ls_R_factor_all 0.0942
_refine_ls_R_factor_gt 0.0874
_refine_ls_shift/su_max 0.000
_refine_ls_shift/su_mean 0.000
_refine_ls_structure_factor_coef Fsqd
_refine_ls_weighting_details 'w=1/[\s^2^(Fo^2^)+(0.1945P)^2^] where P=(Fo^2^+2Fc^2^)/3'
_refine_ls_weighting_scheme calc
_refine_ls_wR_factor_gt 0.2484
_refine_ls_wR_factor_ref 0.2540
_reflns_Friedel_coverage 0.000
_reflns_number_gt 134
_reflns_number_total 152
_reflns_threshold_expression 'I > 2\s(I)'
_cod_data_source_file c6dt02323a2.cif
_cod_data_source_block Zn4Sb3_EM_P16
_cod_depositor_comments
;Adding full bibliography for 7040405--7040434.cif.

 Adding full bibliography for 7040405--7040434.cif.
;
_cod_original_cell_volume 1388.4(10)
_cod_database_code 7040421
_shelx_space_group_comment
;
The symmetry employed for this shelxl refinement is uniquely defined
by the following loop, which should always be used as a source of
symmetry information in preference to the above space-group names.
They are only intended as comments.
;
_olex2_refinement_description
;
1. Uiso/Uaniso restraints and constraints
Uiso(Zn3) = Uiso(Zn4) = Uiso(Zn2)
2. Others
 1*[Sof(Zn1)]+1*[Sof(Zn3)]+1*[Sof(Zn4)]+1*[Sof(Zn2)]=1.068 with esd of 0.002
;

loop_
_space_group_symop_operation_xyz
'x, y, z'
'-y, x-y, z'
'-x+y, -x, z'
'y, x, -z+1/2'
'x-y, -y, -z+1/2'
'-x, -x+y, -z+1/2'
'x+2/3, y+1/3, z+1/3'
'-y+2/3, x-y+1/3, z+1/3'
'-x+y+2/3, -x+1/3, z+1/3'
'y+2/3, x+1/3, -z+5/6'
'x-y+2/3, -y+1/3, -z+5/6'
'-x+2/3, -x+y+1/3, -z+5/6'
'x+1/3, y+2/3, z+2/3'
'-y+1/3, x-y+2/3, z+2/3'
'-x+y+1/3, -x+2/3, z+2/3'
'y+1/3, x+2/3, -z+7/6'
'x-y+1/3, -y+2/3, -z+7/6'
'-x+1/3, -x+y+2/3, -z+7/6'
'-x, -y, -z'
'y, -x+y, -z'
'x-y, x, -z'
'-y, -x, z-1/2'
'-x+y, y, z-1/2'
'x, x-y, z-1/2'
'-x+2/3, -y+1/3, -z+1/3'
'y+2/3, -x+y+1/3, -z+1/3'
'x-y+2/3, x+1/3, -z+1/3'
'-y+2/3, -x+1/3, z-1/6'
'-x+y+2/3, y+1/3, z-1/6'
'x+2/3, x-y+1/3, z-1/6'
'-x+1/3, -y+2/3, -z+2/3'
'y+1/3, -x+y+2/3, -z+2/3'
'x-y+1/3, x+2/3, -z+2/3'
'-y+1/3, -x+2/3, z+1/6'
'-x+y+1/3, y+2/3, z+1/6'
'x+1/3, x-y+2/3, z+1/6'

loop_
_atom_site_label
_atom_site_type_symbol
_atom_site_fract_x
_atom_site_fract_y
_atom_site_fract_z
_atom_site_U_iso_or_equiv
_atom_site_adp_type
_atom_site_occupancy
_atom_site_site_symmetry_order
_atom_site_calc_flag
_atom_site_refinement_flags_posn
_atom_site_refinement_flags_adp
_atom_site_refinement_flags_occupancy
_atom_site_disorder_assembly
_atom_site_disorder_group
Sb1 Sb 0.6366(4) 0.0000 0.2500 0.021(3) Uani 1 2 d S T P . .
Sb2 Sb 0.6667 0.3333 0.1997(5) 0.011(3) Uani 1 3 d S T P . .
Zn1 Zn 0.8345(6) 0.2552(5) 0.2351(7) 0.018(3) Uani 0.854(18) 1 d . . . A 1
Zn3 Zn 0.907(8) 0.384(9) 0.226(9) 0.017(13) Uiso 0.063(11) 1 d . . . A 2
Zn4 Zn 0.777(4) 0.204(4) 0.085(5) 0.017(13) Uiso 0.114(12) 1 d . . . A 2
Zn2 Zn 0.886(13) 0.377(13) 0.317(15) 0.017(13) Uiso 0.037(11) 1 d . . . A 2

loop_
_atom_site_aniso_label
_atom_site_aniso_U_11
_atom_site_aniso_U_22
_atom_site_aniso_U_33
_atom_site_aniso_U_23
_atom_site_aniso_U_13
_atom_site_aniso_U_12
Sb1 0.028(3) 0.010(3) 0.019(5) 0.001(2) 0.0004(11) 0.0051(17)
Sb2 0.006(3) 0.006(3) 0.023(6) 0.000 0.000 0.0029(16)
Zn1 0.017(4) 0.015(5) 0.031(7) -0.017(3) -0.015(3) 0.014(3)

loop_
_atom_type_symbol
_atom_type_description
_atom_type_scat_dispersion_real
_atom_type_scat_dispersion_imag
_atom_type_scat_source
Zn Zn 0.3242 0.9375 'International Tables Vol C Tables 4.2.6.8 and 6.1.1.4'
Sb Sb -1.0547 1.0104 'International Tables Vol C Tables 4.2.6.8 and 6.1.1.4'

loop_
_geom_angle_atom_site_label_1
_geom_angle_atom_site_label_2
_geom_angle_atom_site_label_3
_geom_angle
_geom_angle_site_symmetry_1
_geom_angle_site_symmetry_3
Zn1 Sb1 Zn1 131.1(4) 32 30_445
Zn3 Sb1 Zn3 129.8(11) 35_645 4_545
Zn3 Sb1 Zn3 92(4) 25_655 35_645
Zn3 Sb1 Zn3 130(3) 35_645 3_665
Zn3 Sb1 Zn3 44(3) 4_545 3_665
Zn3 Sb1 Zn3 130(3) 25_655 4_545
Zn3 Sb1 Zn3 129.8(11) 25_655 3_665
Zn3 Sb1 Zn4 46(2) 25_655 35_645
Zn3 Sb1 Zn4 146(2) 25_655 8_545
Zn3 Sb1 Zn4 72(2) 4_545 18_654
Zn3 Sb1 Zn4 72(2) 3_665 8_545
Zn3 Sb1 Zn4 44(3) 4_545 8_545
Zn3 Sb1 Zn4 60(2) 35_645 35_645
Zn3 Sb1 Zn4 44(3) 3_665 18_654
Zn3 Sb1 Zn4 60(2) 25_655 25_655
Zn3 Sb1 Zn4 86(2) 35_645 8_545
Zn3 Sb1 Zn4 46(2) 35_645 25_655
Zn3 Sb1 Zn4 146(2) 35_645 18_654
Zn3 Sb1 Zn4 86(2) 25_655 18_654
Zn4 Sb1 Zn3 169(2) 25_655 4_545
Zn4 Sb1 Zn3 169(2) 35_645 3_665
Zn4 Sb1 Zn3 127.8(19) 35_645 4_545
Zn4 Sb1 Zn3 127.8(19) 25_655 3_665
Zn4 Sb1 Zn4 131.4(8) 25_655 8_545
Zn4 Sb1 Zn4 61(2) 25_655 35_645
Zn4 Sb1 Zn4 107.0(16) 25_655 18_654
Zn4 Sb1 Zn4 107.0(16) 35_645 8_545
Zn4 Sb1 Zn4 113(2) 18_654 8_545
Zn4 Sb1 Zn4 131.4(8) 35_645 18_654
Zn2 Sb1 Zn3 101(5) 32 4_545
Zn2 Sb1 Zn3 127(5) 30_445 35_645
Zn2 Sb1 Zn3 101(5) 30_445 3_665
Zn2 Sb1 Zn3 76(4) 30_445 4_545
Zn2 Sb1 Zn3 76(4) 32 3_665
Zn2 Sb1 Zn3 127(5) 32 25_655
Zn2 Sb1 Zn3 56(5) 32 35_645
Zn2 Sb1 Zn3 56(5) 30_445 25_655
Zn2 Sb1 Zn4 99(4) 30_445 8_545
Zn2 Sb1 Zn4 68(4) 30_445 35_645
Zn2 Sb1 Zn4 79(5) 30_445 18_654
Zn2 Sb1 Zn4 68(4) 32 25_655
Zn2 Sb1 Zn4 116(4) 30_445 25_655
Zn2 Sb1 Zn4 99(4) 32 18_654
Zn2 Sb1 Zn4 79(5) 32 8_545
Zn2 Sb1 Zn4 116(4) 32 35_645
Zn2 Sb1 Zn2 176(8) 32 30_445
Zn1 Sb2 Zn1 117.32(12) . 3_665
Zn1 Sb2 Zn1 117.32(12) . 2_655
Zn1 Sb2 Zn1 117.32(12) 3_665 2_655
Zn3 Sb2 Zn3 118.5(10) . 3_665
Zn3 Sb2 Zn3 118.5(10) . 2_655
Zn3 Sb2 Zn3 118.5(10) 3_665 2_655
Zn3 Sb2 Zn4 153(2) 2_655 .
Zn3 Sb2 Zn4 153(2) . 3_665
Zn3 Sb2 Zn4 153(2) 3_665 2_655
Zn3 Sb2 Zn4 81(2) . 2_655
Zn3 Sb2 Zn4 56(2) 3_665 3_665
Zn3 Sb2 Zn4 56(2) 2_655 2_655
Zn3 Sb2 Zn4 56(2) . .
Zn3 Sb2 Zn4 81(2) 3_665 .
Zn3 Sb2 Zn4 81(2) 2_655 3_665
Zn3 Sb2 Zn2 112(4) 2_655 .
Zn3 Sb2 Zn2 24(4) . .
Zn3 Sb2 Zn2 111(4) 3_665 .
Zn3 Sb2 Zn2 24(4) 3_665 3_665
Zn3 Sb2 Zn2 24(4) 2_655 2_655
Zn3 Sb2 Zn2 111(4) 2_655 3_665
Zn3 Sb2 Zn2 111(4) . 2_655
Zn3 Sb2 Zn2 112(4) 3_665 2_655
Zn3 Sb2 Zn2 112(4) . 3_665
Zn4 Sb2 Zn4 97.4(15) . 3_665
Zn4 Sb2 Zn4 97.4(15) 2_655 3_665
Zn4 Sb2 Zn4 97.4(15) . 2_655
Zn2 Sb2 Zn4 73(3) 3_665 3_665
Zn2 Sb2 Zn4 95(3) . 2_655
Zn2 Sb2 Zn4 166(3) . 3_665
Zn2 Sb2 Zn4 166(3) 3_665 2_655
Zn2 Sb2 Zn4 166(3) 2_655 .
Zn2 Sb2 Zn4 73(3) 2_655 2_655
Zn2 Sb2 Zn4 73(3) . .
Zn2 Sb2 Zn4 95(3) 3_665 .
Zn2 Sb2 Zn4 95(3) 2_655 3_665
Zn2 Sb2 Zn2 96(5) . 3_665
Zn2 Sb2 Zn2 96(5) 3_665 2_655
Zn2 Sb2 Zn2 96(5) . 2_655
Sb1 Zn1 Sb1 100.2(2) 33_545 25_655
Sb1 Zn1 Sb1 105.9(3) 33_545 .
Sb1 Zn1 Sb1 121.8(3) 25_655 .
Sb1 Zn1 Zn1 117.6(3) 33_545 25_655
Sb2 Zn1 Sb1 123.6(3) . 33_545
Sb2 Zn1 Sb1 91.1(2) . .
Sb2 Zn1 Sb1 115.6(3) . 25_655
Sb2 Zn1 Zn1 117.6(4) . 25_655
Zn1 Zn1 Sb1 60.7(2) 25_655 .
Zn1 Zn1 Sb1 61.1(3) 25_655 25_655
Sb1 Zn3 Sb1 113(3) 25_655 2_655
Sb1 Zn3 Sb1 102(3) 25_655 33_545
Sb1 Zn3 Sb1 106(3) 2_655 33_545
Sb1 Zn3 Sb2 123(4) 25_655 .
Sb1 Zn3 Zn4 65(2) 25_655 25_655
Sb1 Zn3 Zn4 61(3) 25_655 .
Sb1 Zn3 Zn4 159(4) 2_655 25_655
Sb1 Zn3 Zn4 57(2) 33_545 25_655
Sb1 Zn3 Zn2 91(5) 33_545 33_545
Sb1 Zn3 Zn2 132(5) 2_655 32
Sb1 Zn3 Zn2 115(4) 25_655 32
Sb1 Zn3 Zn2 59(4) 33_545 32
Sb1 Zn3 Zn2 43(3) 2_655 33_545
Sb1 Zn3 Zn2 155(5) 25_655 33_545
Sb2 Zn3 Sb1 93(2) . 2_655
Sb2 Zn3 Sb1 118(4) . 33_545
Sb2 Zn3 Zn4 105(3) . 25_655
Sb2 Zn3 Zn2 66(3) . 33_545
Sb2 Zn3 Zn2 65(3) . 32
Zn3 Zn3 Sb1 67.9(17) 6_765 2_655
Zn3 Zn3 Sb1 62(5) 6_765 33_545
Zn3 Zn3 Sb1 74(5) 6_765 25_655
Zn3 Zn3 Sb2 159(4) 6_765 .
Zn3 Zn3 Zn4 134(5) 6_765 .
Zn3 Zn3 Zn4 105(6) 6_765 17_554
Zn3 Zn3 Zn4 92(2) 6_765 25_655
Zn3 Zn3 Zn2 120(7) 6_765 32
Zn3 Zn3 Zn2 31(5) 6_765 6_765
Zn3 Zn3 Zn2 94(5) 6_765 33_545
Zn4 Zn3 Sb1 69(3) 17_554 25_655
Zn4 Zn3 Sb1 167(4) 17_554 33_545
Zn4 Zn3 Sb1 116(3) . 33_545
Zn4 Zn3 Sb1 139(4) . 2_655
Zn4 Zn3 Sb1 70(3) 17_554 2_655
Zn4 Zn3 Sb2 66(2) . .
Zn4 Zn3 Sb2 75(3) 17_554 .
Zn4 Zn3 Zn4 60(3) . 25_655
Zn4 Zn3 Zn4 70(4) 17_554 .
Zn4 Zn3 Zn4 123(5) 17_554 25_655
Zn4 Zn3 Zn2 53(3) 25_655 32
Zn4 Zn3 Zn2 132(4) . 33_545
Zn4 Zn3 Zn2 94(5) 17_554 33_545
Zn4 Zn3 Zn2 73(4) . 32
Zn4 Zn3 Zn2 78(6) 17_554 6_765
Zn4 Zn3 Zn2 134(5) 17_554 32
Zn2 Zn3 Sb1 142(9) . 25_655
Zn2 Zn3 Sb1 89(6) 6_765 33_545
Zn2 Zn3 Sb1 70(4) 6_765 2_655
Zn2 Zn3 Sb1 40(7) . 33_545
Zn2 Zn3 Sb1 86(8) . 2_655
Zn2 Zn3 Sb1 50(5) 6_765 25_655
Zn2 Zn3 Sb2 151(7) 6_765 .
Zn2 Zn3 Sb2 86(8) . .
Zn2 Zn3 Zn3 84(10) . 6_765
Zn2 Zn3 Zn4 111(6) 6_765 .
Zn2 Zn3 Zn4 96(5) 6_765 25_655
Zn2 Zn3 Zn4 125(9) . .
Zn2 Zn3 Zn4 86(8) . 25_655
Zn2 Zn3 Zn4 139(6) 33_545 25_655
Zn2 Zn3 Zn4 148(9) . 17_554
Zn2 Zn3 Zn2 52(9) . 32
Zn2 Zn3 Zn2 115(8) . 6_765
Zn2 Zn3 Zn2 54(8) . 33_545
Zn2 Zn3 Zn2 109(4) 6_765 33_545
Zn2 Zn3 Zn2 90(7) 33_545 32
Zn2 Zn3 Zn2 143(6) 6_765 32
Sb1 Zn4 Sb1 93.1(13) 15_654 .
Sb1 Zn4 Sb1 119.9(19) 25_655 .
Sb1 Zn4 Sb1 107.8(18) 25_655 15_654
Sb1 Zn4 Sb2 134.6(17) 15_654 .
Sb1 Zn4 Sb2 112.8(17) 25_655 16_544
Sb1 Zn4 Sb2 86.9(15) 15_654 16_544
Sb1 Zn4 Sb2 113.2(16) 25_655 .
Sb1 Zn4 Zn3 94(2) 25_655 25_655
Sb1 Zn4 Zn3 58(2) 15_654 25_655
Sb1 Zn4 Zn4 110(2) 15_654 25_655
Sb1 Zn4 Zn4 66.3(16) 25_655 25_655
Sb1 Zn4 Zn4 59.3(11) 25_655 17_554
Sb1 Zn4 Zn2 46(3) 25_655 14_644
Sb2 Zn4 Sb1 124.3(15) 16_544 .
Sb2 Zn4 Sb1 83.0(14) . .
Sb2 Zn4 Sb2 60.1(10) . 16_544
Sb2 Zn4 Zn3 142(3) 16_544 25_655
Sb2 Zn4 Zn3 134(3) . 25_655
Zn3 Zn4 Sb1 59(2) . 25_655
Zn3 Zn4 Sb1 94(3) . .
Zn3 Zn4 Sb1 158(3) 17_554 .
Zn3 Zn4 Sb1 51(2) 25_655 .
Zn3 Zn4 Sb1 166(3) . 15_654
Zn3 Zn4 Sb1 66(3) 17_554 15_654
Zn3 Zn4 Sb1 65(3) 17_554 25_655
Zn3 Zn4 Sb2 63(3) 17_554 16_544
Zn3 Zn4 Sb2 57.8(19) . .
Zn3 Zn4 Sb2 98(2) . 16_544
Zn3 Zn4 Sb2 115(3) 17_554 .
Zn3 Zn4 Zn3 110(4) 17_554 25_655
Zn3 Zn4 Zn3 120(3) . 25_655
Zn3 Zn4 Zn3 105(4) 17_554 .
Zn3 Zn4 Zn4 45(3) . 17_554
Zn3 Zn4 Zn4 126(4) 17_554 25_655
Zn3 Zn4 Zn4 66(3) . 25_655
Zn3 Zn4 Zn4 113(4) 17_554 18_654
Zn3 Zn4 Zn4 66(3) 17_554 17_554
Zn3 Zn4 Zn2 55(5) 17_554 14_644
Zn3 Zn4 Zn2 103(4) . 14_644
Zn4 Zn4 Sb1 130(3) 17_554 15_654
Zn4 Zn4 Sb1 61(2) 18_654 .
Zn4 Zn4 Sb1 53.6(17) 25_655 .
Zn4 Zn4 Sb1 179(4) 18_654 25_655
Zn4 Zn4 Sb1 72(2) 18_654 15_654
Zn4 Zn4 Sb1 136(3) 17_554 .
Zn4 Zn4 Sb2 62.5(13) 17_554 .
Zn4 Zn4 Sb2 66.1(15) 18_654 16_544
Zn4 Zn4 Sb2 66.8(16) 18_654 .
Zn4 Zn4 Sb2 163(3) 25_655 16_544
Zn4 Zn4 Sb2 104(3) 25_655 .
Zn4 Zn4 Sb2 62.0(14) 17_554 16_544
Zn4 Zn4 Zn3 122(4) 18_654 .
Zn4 Zn4 Zn3 86.5(18) 18_654 25_655
Zn4 Zn4 Zn3 53(3) 25_655 25_655
Zn4 Zn4 Zn3 153.2(19) 17_554 25_655
Zn4 Zn4 Zn4 107(3) 17_554 25_655
Zn4 Zn4 Zn4 119.99(11) 18_654 17_554
Zn4 Zn4 Zn4 115(4) 18_654 25_655
Zn4 Zn4 Zn2 134(4) 18_654 14_644
Zn2 Zn4 Sb1 63(3) 14_644 15_654
Zn2 Zn4 Sb1 112(4) 14_644 .
Zn2 Zn4 Sb2 117(4) 14_644 16_544
Zn2 Zn4 Sb2 158(3) 14_644 .
Zn2 Zn4 Zn3 64(4) 14_644 25_655
Zn2 Zn4 Zn4 96(4) 14_644 17_554
Zn2 Zn4 Zn4 75(4) 14_644 25_655
Sb1 Zn2 Sb1 125(6) 33_545 2_655
Sb1 Zn2 Sb2 148(6) 33_545 .
Sb1 Zn2 Sb2 106(4) 2_655 31_655
Sb1 Zn2 Sb2 98(6) 33_545 31_655
Sb1 Zn2 Zn3 108(7) 33_545 33_545
Sb1 Zn2 Zn3 158(6) 2_655 32
Sb1 Zn2 Zn3 57(3) 2_655 33_545
Sb1 Zn2 Zn3 62(4) 33_545 32
Sb1 Zn2 Zn3 74(5) 33_545 6_765
Sb1 Zn2 Zn4 67(4) 33_545 9_665
Sb1 Zn2 Zn2 59(3) 2_655 6_765
Sb1 Zn2 Zn2 78(8) 33_545 32
Sb1 Zn2 Zn2 90(5) 33_545 6_765
Sb1 Zn2 Zn2 130(10) 33_545 33_545
Sb2 Zn2 Sb1 87(4) . 2_655
Sb2 Zn2 Sb2 69(3) . 31_655
Sb2 Zn2 Zn3 88(4) . 32
Sb2 Zn2 Zn3 87(4) . 33_545
Sb2 Zn2 Zn2 111(9) . 6_765
Zn3 Zn2 Sb1 70(8) . 2_655
Zn3 Zn2 Sb1 63(4) 6_765 2_655
Zn3 Zn2 Sb1 119(10) . 33_545
Zn3 Zn2 Sb2 53(3) 32 31_655
Zn3 Zn2 Sb2 152(8) 6_765 31_655
Zn3 Zn2 Sb2 139(10) . 31_655
Zn3 Zn2 Sb2 70(8) . .
Zn3 Zn2 Sb2 52(3) 33_545 31_655
Zn3 Zn2 Sb2 132(8) 6_765 .
Zn3 Zn2 Zn3 127(10) . 32
Zn3 Zn2 Zn3 101(6) 32 33_545
Zn3 Zn2 Zn3 123(10) . 33_545
Zn3 Zn2 Zn3 104(6) 6_765 33_545
Zn3 Zn2 Zn3 134(6) 6_765 32
Zn3 Zn2 Zn3 65(8) . 6_765
Zn3 Zn2 Zn4 108(9) . 9_665
Zn3 Zn2 Zn4 48(4) 6_765 9_665
Zn3 Zn2 Zn2 103(10) . 33_545
Zn3 Zn2 Zn2 44(6) . 6_765
Zn3 Zn2 Zn2 104(7) 6_765 33_545
Zn3 Zn2 Zn2 139(7) 6_765 32
Zn3 Zn2 Zn2 106(10) . 32
Zn3 Zn2 Zn2 21(4) 6_765 6_765
Zn4 Zn2 Sb1 60(3) 9_665 2_655
Zn4 Zn2 Sb2 104(6) 9_665 31_655
Zn4 Zn2 Sb2 144(5) 9_665 .
Zn4 Zn2 Zn3 63(4) 9_665 33_545
Zn4 Zn2 Zn3 117(7) 9_665 32
Zn4 Zn2 Zn2 67(5) 9_665 6_765
Zn2 Zn2 Sb1 45(5) 33_545 2_655
Zn2 Zn2 Sb1 156(6) 32 2_655
Zn2 Zn2 Sb2 61(5) 32 31_655
Zn2 Zn2 Sb2 70(4) 32 .
Zn2 Zn2 Sb2 164(3) 6_765 31_655
Zn2 Zn2 Sb2 70(4) 33_545 .
Zn2 Zn2 Sb2 61(5) 33_545 31_655
Zn2 Zn2 Zn3 113(7) 33_545 32
Zn2 Zn2 Zn3 22(6) 33_545 33_545
Zn2 Zn2 Zn3 113(7) 32 33_545
Zn2 Zn2 Zn3 23(5) 32 32
Zn2 Zn2 Zn3 112(4) 6_765 33_545
Zn2 Zn2 Zn3 142(3) 6_765 32
Zn2 Zn2 Zn4 139(10) 32 9_665
Zn2 Zn2 Zn4 75(7) 33_545 9_665
Zn2 Zn2 Zn2 104(5) 33_545 6_765
Zn2 Zn2 Zn2 117(5) 33_545 32
Zn2 Zn2 Zn2 135(9) 32 6_765

loop_
_geom_bond_atom_site_label_1
_geom_bond_atom_site_label_2
_geom_bond_distance
_geom_bond_site_symmetry_2
Sb1 Zn1 2.570(7) 30_445
Sb1 Zn1 2.570(7) 32
Sb1 Zn3 2.47(9) 25_655
Sb1 Zn3 2.58(9) 4_545
Sb1 Zn3 2.47(9) 35_645
Sb1 Zn3 2.58(8) 3_665
Sb1 Zn4 2.66(5) 8_545
Sb1 Zn4 2.54(4) 25_655
Sb1 Zn4 2.66(5) 18_654
Sb1 Zn4 2.54(4) 35_645
Sb1 Zn2 1.98(14) 30_445
Sb1 Zn2 1.98(14) 32
Sb2 Zn1 2.556(6) .
Sb2 Zn1 2.556(6) 3_665
Sb2 Zn1 2.556(6) 2_655
Sb2 Zn3 2.57(8) .
Sb2 Zn3 2.57(8) 3_665
Sb2 Zn3 2.57(8) 2_655
Sb2 Zn4 2.77(5) .
Sb2 Zn4 2.77(5) 3_665
Sb2 Zn4 2.77(5) 2_655
Sb2 Zn2 2.72(14) .
Sb2 Zn2 2.72(14) 2_655
Sb2 Zn2 2.72(14) 3_665
Zn1 Sb1 2.681(8) 25_655
Zn1 Sb1 2.570(7) 33_545
Zn1 Zn1 2.613(13) 25_655
Zn3 Sb1 2.47(9) 25_655
Zn3 Sb1 2.70(10) 33_545
Zn3 Sb1 2.58(8) 2_655
Zn3 Zn3 1.95(16) 6_765
Zn3 Zn4 2.51(11) .
Zn3 Zn4 2.87(10) 25_655
Zn3 Zn4 1.95(11) 17_554
Zn3 Zn2 2.14(16) 6_765
Zn3 Zn2 2.88(19) 32
Zn3 Zn2 1.11(18) .
Zn3 Zn2 2.83(17) 33_545
Zn4 Sb1 2.54(4) 25_655
Zn4 Sb1 2.66(5) 15_654
Zn4 Sb2 2.78(5) 16_544
Zn4 Zn3 2.87(10) 25_655
Zn4 Zn3 1.95(11) 17_554
Zn4 Zn4 2.59(9) 17_554
Zn4 Zn4 2.22(8) 18_654
Zn4 Zn4 2.73(10) 25_655
Zn4 Zn2 2.56(16) 14_644
Zn2 Sb1 2.74(13) 2_655
Zn2 Sb1 1.98(14) 33_545
Zn2 Sb2 2.94(14) 31_655
Zn2 Zn3 2.83(17) 32
Zn2 Zn3 2.88(19) 33_545
Zn2 Zn3 2.14(16) 6_765
Zn2 Zn4 2.56(16) 9_665
Zn2 Zn2 2.8(3) 6_765
Zn2 Zn2 2.36(13) 33_545
Zn2 Zn2 2.36(13) 32

loop_
_geom_torsion_atom_site_label_1
_geom_torsion_atom_site_label_2
_geom_torsion_atom_site_label_3
_geom_torsion_atom_site_label_4
_geom_torsion
_geom_torsion_site_symmetry_1
_geom_torsion_site_symmetry_4
Sb1 Zn3 Zn2 Sb1 2(21) 25_655 33_545
Sb1 Zn3 Zn2 Sb1 122(13) 25_655 2_655
Sb1 Zn3 Zn2 Sb1 -120(9) 2_655 33_545
Sb1 Zn3 Zn2 Sb1 120(9) 33_545 2_655
Sb1 Zn3 Zn2 Sb2 91(13) 2_655 31_655
Sb1 Zn3 Zn2 Sb2 -144(13) 25_655 .
Sb1 Zn3 Zn2 Sb2 -146(8) 25_655 31_655
Sb1 Zn3 Zn2 Sb2 -148(21) 33_545 31_655
Sb1 Zn3 Zn2 Sb2 -146(9) 33_545 .
Sb1 Zn3 Zn2 Sb2 94(2) 2_655 .
Sb1 Zn3 Zn2 Zn3 54(13) 25_655 6_765
Sb1 Zn3 Zn2 Zn3 144(9) 25_655 33_545
Sb1 Zn3 Zn2 Zn3 142(16) 33_545 33_545
Sb1 Zn3 Zn2 Zn3 -73(18) 25_655 32
Sb1 Zn3 Zn2 Zn3 22(8) 2_655 33_545
Sb1 Zn3 Zn2 Zn3 165(9) 2_655 32
Sb1 Zn3 Zn2 Zn3 52(8) 33_545 6_765
Sb1 Zn3 Zn2 Zn3 -75(11) 33_545 32
Sb1 Zn3 Zn2 Zn3 -68.1(18) 2_655 6_765
Sb1 Zn3 Zn2 Zn4 -48(6) 2_655 9_665
Sb1 Zn3 Zn2 Zn4 73(9) 33_545 9_665
Sb1 Zn3 Zn2 Zn4 75(15) 25_655 9_665
Sb1 Zn3 Zn2 Zn2 57(10) 25_655 6_765
Sb1 Zn3 Zn2 Zn2 151(13) 33_545 33_545
Sb1 Zn3 Zn2 Zn2 155(5) 2_655 32
Sb1 Zn3 Zn2 Zn2 -66(8) 2_655 6_765
Sb1 Zn3 Zn2 Zn2 -83(12) 25_655 32
Sb1 Zn3 Zn2 Zn2 -85(12) 33_545 32
Sb1 Zn3 Zn2 Zn2 153(9) 25_655 33_545
Sb1 Zn3 Zn2 Zn2 31(5) 2_655 33_545
Sb1 Zn3 Zn2 Zn2 55(16) 33_545 6_765
Sb2 Zn3 Zn2 Sb1 146(9) . 33_545
Sb2 Zn3 Zn2 Sb1 -94(2) . 2_655
Sb2 Zn3 Zn2 Sb2 -3(13) . 31_655
Sb2 Zn3 Zn2 Zn3 71(9) . 32
Sb2 Zn3 Zn2 Zn3 -72(8) . 33_545
Sb2 Zn3 Zn2 Zn3 -162.0(17) . 6_765
Sb2 Zn3 Zn2 Zn4 -141(6) . 9_665
Sb2 Zn3 Zn2 Zn2 -160(9) . 6_765
Sb2 Zn3 Zn2 Zn2 61(5) . 32
Sb2 Zn3 Zn2 Zn2 -63(5) . 33_545
Zn3 Zn3 Zn2 Sb1 -52(8) 6_765 33_545
Zn3 Zn3 Zn2 Sb1 68.1(18) 6_765 2_655
Zn3 Zn3 Zn2 Sb2 162.0(17) 6_765 .
Zn3 Zn3 Zn2 Sb2 159(14) 6_765 31_655
Zn3 Zn3 Zn2 Zn3 -127(10) 6_765 32
Zn3 Zn3 Zn2 Zn3 90(8) 6_765 33_545
Zn3 Zn3 Zn2 Zn4 21(5) 6_765 9_665
Zn3 Zn3 Zn2 Zn2 2(9) 6_765 6_765
Zn3 Zn3 Zn2 Zn2 99(6) 6_765 33_545
Zn3 Zn3 Zn2 Zn2 -137(6) 6_765 32
Zn4 Zn3 Zn2 Sb1 89(11) . 33_545
Zn4 Zn3 Zn2 Sb1 -42(16) 17_554 2_655
Zn4 Zn3 Zn2 Sb1 -162(10) 17_554 33_545
Zn4 Zn3 Zn2 Sb1 40(9) 25_655 33_545
Zn4 Zn3 Zn2 Sb1 160(3) 25_655 2_655
Zn4 Zn3 Zn2 Sb1 -150(8) . 2_655
Zn4 Zn3 Zn2 Sb2 52(15) 17_554 .
Zn4 Zn3 Zn2 Sb2 -59(18) . 31_655
Zn4 Zn3 Zn2 Sb2 50(26) 17_554 31_655
Zn4 Zn3 Zn2 Sb2 -106(3) 25_655 .
Zn4 Zn3 Zn2 Sb2 -108(13) 25_655 31_655
Zn4 Zn3 Zn2 Sb2 -57(7) . .
Zn4 Zn3 Zn2 Zn3 -110(16) 17_554 6_765
Zn4 Zn3 Zn2 Zn3 14(15) . 32
Zn4 Zn3 Zn2 Zn3 -19(23) 17_554 33_545
Zn4 Zn3 Zn2 Zn3 92.3(19) 25_655 6_765
Zn4 Zn3 Zn2 Zn3 141(6) . 6_765
Zn4 Zn3 Zn2 Zn3 -177(8) 25_655 33_545
Zn4 Zn3 Zn2 Zn3 -128(7) . 33_545
Zn4 Zn3 Zn2 Zn3 123(13) 17_554 32
Zn4 Zn3 Zn2 Zn3 -35(9) 25_655 32
Zn4 Zn3 Zn2 Zn4 -89(17) 17_554 9_665
Zn4 Zn3 Zn2 Zn4 162(4) . 9_665
Zn4 Zn3 Zn2 Zn4 113(6) 25_655 9_665
Zn4 Zn3 Zn2 Zn2 144(15) . 6_765
Zn4 Zn3 Zn2 Zn2 -107(21) 17_554 6_765
Zn4 Zn3 Zn2 Zn2 -120(9) . 33_545
Zn4 Zn3 Zn2 Zn2 -11(20) 17_554 33_545
Zn4 Zn3 Zn2 Zn2 -45(5) 25_655 32
Zn4 Zn3 Zn2 Zn2 113(17) 17_554 32
Zn4 Zn3 Zn2 Zn2 95(9) 25_655 6_765
Zn4 Zn3 Zn2 Zn2 5(11) . 32
Zn4 Zn3 Zn2 Zn2 -169(5) 25_655 33_545
Zn2 Zn3 Zn2 Sb1 -55(16) 6_765 33_545
Zn2 Zn3 Zn2 Sb1 -151(13) 33_545 33_545
Zn2 Zn3 Zn2 Sb1 -31(5) 33_545 2_655
Zn2 Zn3 Zn2 Sb1 66(8) 6_765 2_655
Zn2 Zn3 Zn2 Sb1 85(12) 32 33_545
Zn2 Zn3 Zn2 Sb1 -155(5) 32 2_655
Zn2 Zn3 Zn2 Sb2 60(9) 33_545 31_655
Zn2 Zn3 Zn2 Sb2 63(5) 33_545 .
Zn2 Zn3 Zn2 Sb2 157(6) 6_765 31_655
Zn2 Zn3 Zn2 Sb2 -61(5) 32 .
Zn2 Zn3 Zn2 Sb2 -64(10) 32 31_655
Zn2 Zn3 Zn2 Sb2 160(9) 6_765 .
Zn2 Zn3 Zn2 Zn3 9(7) 32 32
Zn2 Zn3 Zn2 Zn3 -2(9) 6_765 6_765
Zn2 Zn3 Zn2 Zn3 134(11) 33_545 32
Zn2 Zn3 Zn2 Zn3 -9(6) 33_545 33_545
Zn2 Zn3 Zn2 Zn3 137(6) 32 6_765
Zn2 Zn3 Zn2 Zn3 88(12) 6_765 33_545
Zn2 Zn3 Zn2 Zn3 -99(6) 33_545 6_765
Zn2 Zn3 Zn2 Zn3 -133(10) 32 33_545
Zn2 Zn3 Zn2 Zn3 -130(9) 6_765 32
Zn2 Zn3 Zn2 Zn4 157(10) 32 9_665
Zn2 Zn3 Zn2 Zn4 18(14) 6_765 9_665
Zn2 Zn3 Zn2 Zn4 -78(9) 33_545 9_665
Zn2 Zn3 Zn2 Zn2 97(6) 6_765 33_545
Zn2 Zn3 Zn2 Zn2 -124(5) 32 33_545
Zn2 Zn3 Zn2 Zn2 139(5) 32 6_765
Zn2 Zn3 Zn2 Zn2 -97(6) 33_545 6_765
Zn2 Zn3 Zn2 Zn2 -139(5) 6_765 32
Zn2 Zn3 Zn2 Zn2 124(5) 33_545 32
